data_1516471
loop_
_publ_author_name
'Chen, Shenxi'
'Zhang, Yang'
'Niu, Shubin'
'Liu, Xingzhong'
'Che, Yongsheng'

_publ_section_title
;
 Cytotoxic Cleistanthane and Cassane Diterpenoids from the Entomogenous
 Fungus Paraconiothyrium hawaiiense.
;
_journal_issue 6
_journal_name_full 'Journal of natural products'
_journal_page_first 1513
_journal_page_last 1518
_journal_paper_doi 10.1021/np500302e
_journal_volume 77
_journal_year 2014
_chemical_absolute_configuration ad
_chemical_formula_moiety 'C20 H28 O4, H2 O'
_chemical_formula_sum 'C20 H30 O5'
_chemical_formula_weight 350.44
_chemical_name_systematic
;
 ? 
;
_space_group_crystal_system orthorhombic
_space_group_IT_number 19
_space_group_name_Hall 'P 2ac 2ab'
_space_group_name_H-M_alt 'P 21 21 21'
_symmetry_space_group_name_Hall 'P 2ac 2ab'
_symmetry_space_group_name_H-M 'P 21 21 21'
_atom_sites_solution_hydrogens geom
_atom_sites_solution_primary direct
_atom_sites_solution_secondary difmap
_audit_creation_date 2014-03-05
_audit_creation_method
;
  Olex2 1.1
  (compiled 2011.02.15 svn.r1672, GUI svn.r3494)
;
_cell_angle_alpha 90.00
_cell_angle_beta 90.00
_cell_angle_gamma 90.00
_cell_formula_units_Z 4
_cell_length_a 7.2054(3)
_cell_length_b 8.0628(3)
_cell_length_c 31.8423(11)
_cell_measurement_reflns_used 4182
_cell_measurement_temperature 97.20(10)
_cell_measurement_theta_max 71.9150
_cell_measurement_theta_min 5.5580
_cell_volume 1849.90(12)
_computing_cell_refinement
;
CrysAlisPro, Agilent Technologies,
Version 1.171.37.31 (release 14-01-2014 CrysAlis171 .NET)
(compiled Jan 14 2014,18:38:05)
;
_computing_data_collection
;
CrysAlisPro, Agilent Technologies,
Version 1.171.37.31 (release 14-01-2014 CrysAlis171 .NET)
(compiled Jan 14 2014,18:38:05)
;
_computing_data_reduction
;
CrysAlisPro, Agilent Technologies,
Version 1.171.37.31 (release 14-01-2014 CrysAlis171 .NET)
(compiled Jan 14 2014,18:38:05)
;
_computing_molecular_graphics
;
O. V. Dolomanov, L. J. Bourhis, R. J. Gildea, J. A. K. Howard and H. Puschmann,
OLEX2: a complete structure solution, refinement and analysis program.
J. Appl. Cryst. (2009). 42, 339-341.
;
_computing_publication_material
;
O. V. Dolomanov, L. J. Bourhis, R. J. Gildea, J. A. K. Howard and H. Puschmann,
OLEX2: a complete structure solution, refinement and analysis program.
J. Appl. Cryst. (2009). 42, 339-341.
;
_computing_structure_refinement 'SHELXL-97 (Sheldrick, 1997)'
_computing_structure_solution 'A short history of SHELX (Sheldrick, 2007)'
_diffrn_ambient_environment N~2~
_diffrn_ambient_temperature 97.20(10)
_diffrn_detector 'CCD plate'
_diffrn_detector_area_resol_mean 16.0971
_diffrn_detector_type Eos
_diffrn_measured_fraction_theta_full 0.9990
_diffrn_measured_fraction_theta_max 0.9703
_diffrn_measurement_details
;
  1 omega   33.00   70.00   1.0000    1.2000
omega____ theta____ kappa____ phi______ frames
    -        0.0000   37.0000  -60.0000 37

  2 omega   12.00  120.00   1.0000    3.0000
omega____ theta____ kappa____ phi______ frames
    -       56.0000   19.0000   30.0000 108

  3 omega  147.00  178.00   1.0000    6.0000
omega____ theta____ kappa____ phi______ frames
    -      112.0000   61.0000  -30.0000 31

  4 omega   91.00  117.00   1.0000    6.0000
omega____ theta____ kappa____ phi______ frames
    -      112.0000   61.0000  -30.0000 26

  5 omega   91.00  169.00   1.0000    6.0000
omega____ theta____ kappa____ phi______ frames
    -      112.0000   45.0000  -90.0000 78

  6 omega   88.00  133.00   1.0000    6.0000
omega____ theta____ kappa____ phi______ frames
    -      112.0000  -61.0000 -180.0000 45

  7 omega   67.00  178.00   1.0000    6.0000
omega____ theta____ kappa____ phi______ frames
    -      112.0000   15.0000 -150.0000 111

  8 omega   54.00  125.00   1.0000    3.0000
omega____ theta____ kappa____ phi______ frames
    -       56.0000   57.0000 -180.0000 71

  9 omega   40.00   85.00   1.0000    6.0000
omega____ theta____ kappa____ phi______ frames
    -      112.0000  -30.0000  -60.0000 45

 10 omega   57.00  108.00   1.0000    6.0000
omega____ theta____ kappa____ phi______ frames
    -      112.0000  -94.0000 -120.0000 51

 11 omega   46.00   72.00   1.0000    6.0000
omega____ theta____ kappa____ phi______ frames
    -      112.0000  -61.0000 -180.0000 26

 12 omega   43.00   73.00   1.0000    6.0000
omega____ theta____ kappa____ phi______ frames
    -      112.0000  -30.0000 -180.0000 30

 13 omega   -3.00   57.00   1.0000    3.0000
omega____ theta____ kappa____ phi______ frames
    -       56.0000  -99.0000 -150.0000 60

 14 omega  -15.00   12.00   1.0000    1.2000
omega____ theta____ kappa____ phi______ frames
    -        0.0000   37.0000  -60.0000 27

 15 omega   -4.00   21.00   1.0000    1.2000
omega____ theta____ kappa____ phi______ frames
    -        0.0000  -99.0000   90.0000 25

 16 omega   -4.00   42.00   1.0000    1.2000
omega____ theta____ kappa____ phi______ frames
    -        0.0000  -99.0000 -180.0000 46

 17 omega   30.00   94.00   1.0000    3.0000
omega____ theta____ kappa____ phi______ frames
    -       56.0000   37.0000  120.0000 64

 18 omega  -77.00  -32.00   1.0000    1.2000
omega____ theta____ kappa____ phi______ frames
    -        0.0000  178.0000    0.0000 45

 19 omega  -30.00   70.00   1.0000    1.2000
omega____ theta____ kappa____ phi______ frames
    -        0.0000   77.0000  -30.0000 100

 20 omega  -13.00   77.00   1.0000    3.0000
omega____ theta____ kappa____ phi______ frames
    -       56.0000  -57.0000   30.0000 90

 21 omega  -13.00   51.00   1.0000    3.0000
omega____ theta____ kappa____ phi______ frames
    -       56.0000  -57.0000  -90.0000 64
;
_diffrn_measurement_device 'four-circle diffractometer'
_diffrn_measurement_device_type 'Xcalibur, Eos, Gemini'
_diffrn_measurement_method '\w scans'
_diffrn_orient_matrix_UB_11 0.1533073000
_diffrn_orient_matrix_UB_12 -0.0670534000
_diffrn_orient_matrix_UB_13 0.0291581000
_diffrn_orient_matrix_UB_21 0.1165422000
_diffrn_orient_matrix_UB_22 -0.0489540000
_diffrn_orient_matrix_UB_23 -0.0385966000
_diffrn_orient_matrix_UB_31 0.0931107000
_diffrn_orient_matrix_UB_32 0.1721963000
_diffrn_orient_matrix_UB_33 0.0004140000
_diffrn_radiation_monochromator graphite
_diffrn_radiation_probe x-ray
_diffrn_radiation_type 'Cu K\a'
_diffrn_radiation_wavelength 1.54184
_diffrn_reflns_av_R_equivalents 0.0265
_diffrn_reflns_av_unetI/netI 0.0318
_diffrn_reflns_limit_h_max 8
_diffrn_reflns_limit_h_min -7
_diffrn_reflns_limit_k_max 9
_diffrn_reflns_limit_k_min -8
_diffrn_reflns_limit_l_max 38
_diffrn_reflns_limit_l_min -38
_diffrn_reflns_number 8427
_diffrn_reflns_theta_full 71.94
_diffrn_reflns_theta_max 71.94
_diffrn_reflns_theta_min 5.56
_diffrn_source 'Enhance (Cu) X-ray Source'
_exptl_absorpt_coefficient_mu 0.722
_exptl_absorpt_correction_T_max 1.00000
_exptl_absorpt_correction_T_min 0.71729
_exptl_absorpt_correction_type multi-scan
_exptl_absorpt_process_details
;
CrysAlisPro, Agilent Technologies,
Version 1.171.37.31 (release 14-01-2014 CrysAlis171 .NET)
(compiled Jan 14 2014,18:38:05)
Empirical absorption correction using spherical harmonics,
 implemented in SCALE3 ABSPACK scaling algorithm.
;
_exptl_crystal_density_diffrn 1.258
_exptl_crystal_density_method 'not measured'
_exptl_crystal_description
;
;
_exptl_crystal_F_000 760
_exptl_crystal_size_max 0.40
_exptl_crystal_size_mid 0.15
_exptl_crystal_size_min 0.03
_refine_diff_density_max 0.289
_refine_diff_density_min -0.268
_refine_diff_density_rms 0.045
_refine_ls_abs_structure_details 'Flack H D (1983), Acta Cryst. A39, 876-881'
_refine_ls_abs_structure_Flack 0.27(16)
_refine_ls_extinction_method none
_refine_ls_goodness_of_fit_ref 1.023
_refine_ls_hydrogen_treatment mixed
_refine_ls_matrix_type full
_refine_ls_number_parameters 230
_refine_ls_number_reflns 3528
_refine_ls_number_restraints 0
_refine_ls_restrained_S_all 1.023
_refine_ls_R_factor_all 0.0389
_refine_ls_R_factor_gt 0.0369
_refine_ls_shift/su_max 0.038
_refine_ls_shift/su_mean 0.003
_refine_ls_structure_factor_coef Fsqd
_refine_ls_weighting_details 'calc w=1/[\s^2^(Fo^2^)+(0.0611P)^2^+0.2789P] where P=(Fo^2^+2Fc^2^)/3'
_refine_ls_weighting_scheme calc
_refine_ls_wR_factor_gt 0.0945
_refine_ls_wR_factor_ref 0.0967
_reflns_number_gt 3365
_reflns_number_total 3528
_reflns_threshold_expression >2sigma(I)
_cod_data_source_file np500302e_si_003.cif
_cod_data_source_block exp_1959
_cod_depositor_comments 'Adding full bibliography for 1516470--1516471.cif.'
_cod_database_code 1516471
_reflns_odcompleteness_completeness 99.90
_reflns_odcompleteness_iscentric 1
_reflns_odcompleteness_theta 66.97

loop_
_space_group_symop_id
_space_group_symop_operation_xyz
1 'x, y, z'
2 '-x+1/2, -y, z+1/2'
3 'x+1/2, -y+1/2, -z'
4 '-x, y+1/2, -z+1/2'

loop_
_atom_site_label
_atom_site_type_symbol
_atom_site_fract_x
_atom_site_fract_y
_atom_site_fract_z
_atom_site_U_iso_or_equiv
_atom_site_adp_type
_atom_site_occupancy
_atom_site_symmetry_multiplicity
_atom_site_calc_flag
_atom_site_refinement_flags
H3 H -0.3933 0.2535 0.2253 0.028 Uiso 1 1 calc R
H3A H -0.3180 0.2983 0.1608 0.020 Uiso 1 1 calc R
H4 H 0.2618 0.3495 0.2031 0.025 Uiso 1 1 calc R
H4A H -0.1855 0.0334 0.1530 0.021 Uiso 1 1 calc R
H4B H -0.0169 0.0853 0.1810 0.021 Uiso 1 1 calc R
H5A H 0.1193 0.1222 0.1194 0.019 Uiso 1 1 calc R
H5B H -0.0690 0.1516 0.0960 0.019 Uiso 1 1 calc R
H8 H 0.1891 0.6237 0.1972 0.017 Uiso 1 1 calc R
H9A H 0.3818 0.6689 0.1461 0.020 Uiso 1 1 calc R
H9B H 0.2283 0.7979 0.1346 0.020 Uiso 1 1 calc R
H10 H 0.1330 0.6539 0.0782 0.018 Uiso 1 1 calc R
H11 H 0.3261 0.3700 0.1083 0.018 Uiso 1 1 calc R
H12A H 0.2085 0.2240 0.0503 0.023 Uiso 1 1 calc R
H12B H 0.1126 0.3858 0.0335 0.023 Uiso 1 1 calc R
H13A H 0.5031 0.3414 0.0399 0.027 Uiso 1 1 calc R
H13B H 0.3934 0.3475 -0.0027 0.027 Uiso 1 1 calc R
H15 H 0.5260 0.6230 0.0826 0.021 Uiso 1 1 calc R
H16A H 0.4442 0.5984 -0.0369 0.035 Uiso 1 1 calc R
H16B H 0.4590 0.7710 -0.0117 0.035 Uiso 1 1 calc R
H17 H 0.3313 0.9000 0.0495 0.026 Uiso 1 1 calc R
H18A H 0.6527 0.8910 0.0958 0.039 Uiso 1 1 calc R
H18B H 0.5514 1.0544 0.0778 0.039 Uiso 1 1 calc R
H19A H 0.0080 0.2996 0.2469 0.025 Uiso 1 1 calc R
H19B H -0.1574 0.4202 0.2565 0.025 Uiso 1 1 calc R
H19C H 0.0398 0.4920 0.2464 0.025 Uiso 1 1 calc R
H20A H -0.2388 0.4220 0.1138 0.023 Uiso 1 1 calc R
H20B H -0.1364 0.4283 0.0704 0.023 Uiso 1 1 calc R
H20C H -0.1154 0.5754 0.1022 0.023 Uiso 1 1 calc R
C1 C -0.1823(2) 0.5778(2) 0.18500(5) 0.0150(3) Uani 1 1 d .
C2 C -0.0959(2) 0.4091(2) 0.19300(5) 0.0147(3) Uani 1 1 d .
C3 C -0.2237(2) 0.2605(2) 0.18083(5) 0.0163(3) Uani 1 1 d .
C4 C -0.1055(2) 0.1255(2) 0.16048(5) 0.0173(3) Uani 1 1 d .
C5 C 0.0024(2) 0.1817(2) 0.12066(5) 0.0156(3) Uani 1 1 d .
C6 C 0.0426(2) 0.3709(2) 0.11937(5) 0.0135(3) Uani 1 1 d .
C7 C 0.0824(2) 0.4223(2) 0.16572(5) 0.0140(3) Uani 1 1 d .
C8 C 0.1291(2) 0.6071(2) 0.16988(5) 0.0139(3) Uani 1 1 d .
C9 C 0.2546(2) 0.6802(2) 0.13653(5) 0.0165(3) Uani 1 1 d .
C10 C 0.2423(2) 0.6066(2) 0.09200(5) 0.0149(3) Uani 1 1 d .
C11 C 0.2185(2) 0.4159(2) 0.09344(5) 0.0149(3) Uani 1 1 d .
C12 C 0.2189(2) 0.3438(2) 0.04887(5) 0.0190(3) Uani 1 1 d .
C13 C 0.3977(2) 0.3910(2) 0.02571(5) 0.0221(4) Uani 1 1 d .
C14 C 0.4224(2) 0.5761(2) 0.02414(5) 0.0207(4) Uani 1 1 d .
C15 C 0.4168(2) 0.6602(2) 0.06680(5) 0.0175(3) Uani 1 1 d .
C16 C 0.4440(3) 0.6564(3) -0.01170(6) 0.0292(4) Uani 1 1 d .
C17 C 0.4256(3) 0.8465(2) 0.06416(5) 0.0218(4) Uani 1 1 d .
C18 C 0.5560(3) 0.9398(3) 0.08088(7) 0.0329(5) Uani 1 1 d .
C19 C -0.0468(2) 0.4048(2) 0.24014(5) 0.0170(3) Uani 1 1 d .
C20 C -0.1282(2) 0.4574(2) 0.09955(5) 0.0153(3) Uani 1 1 d .
O1 O -0.34247(16) 0.61761(15) 0.19019(4) 0.0192(3) Uani 1 1 d .
O2 O -0.05480(16) 0.68761(14) 0.17150(3) 0.0165(2) Uani 1 1 d .
O3 O -0.31318(17) 0.18974(14) 0.21674(4) 0.0186(3) Uani 1 1 d .
O4 O 0.23211(15) 0.32281(15) 0.17922(3) 0.0164(2) Uani 1 1 d .
H5C H 0.3910 0.3041 0.2791 0.027 Uiso 1 1 d R
H5D H 0.3888 0.4857 0.2671 0.027 Uiso 1 1 d R
O5 O 0.42118(16) 0.37828(14) 0.25664(3) 0.0181(2) Uani 1 1 d .

loop_
_atom_site_aniso_label
_atom_site_aniso_U_11
_atom_site_aniso_U_22
_atom_site_aniso_U_33
_atom_site_aniso_U_23
_atom_site_aniso_U_13
_atom_site_aniso_U_12
C1 0.0184(8) 0.0138(7) 0.0127(7) -0.0030(6) -0.0015(6) 0.0019(7)
C2 0.0158(7) 0.0136(8) 0.0147(7) -0.0015(6) 0.0004(6) 0.0024(7)
C3 0.0185(8) 0.0136(7) 0.0167(7) 0.0004(6) -0.0016(6) -0.0004(7)
C4 0.0215(8) 0.0109(7) 0.0196(7) -0.0013(6) -0.0004(6) -0.0006(7)
C5 0.0178(7) 0.0124(8) 0.0168(7) -0.0021(6) 0.0013(6) 0.0010(6)
C6 0.0140(7) 0.0122(7) 0.0144(7) 0.0000(6) -0.0008(6) 0.0014(6)
C7 0.0142(7) 0.0140(7) 0.0136(7) 0.0007(6) -0.0015(6) 0.0018(6)
C8 0.0139(7) 0.0138(8) 0.0139(7) -0.0017(6) -0.0015(6) 0.0018(6)
C9 0.0165(8) 0.0140(7) 0.0190(8) 0.0000(6) -0.0023(6) -0.0013(7)
C10 0.0133(7) 0.0149(8) 0.0165(7) 0.0010(6) -0.0007(6) -0.0005(6)
C11 0.0151(7) 0.0142(7) 0.0154(7) -0.0001(6) -0.0007(6) 0.0008(6)
C12 0.0220(8) 0.0183(8) 0.0168(7) -0.0021(6) 0.0019(6) -0.0008(7)
C13 0.0225(8) 0.0260(9) 0.0179(7) -0.0027(7) 0.0036(7) 0.0016(8)
C14 0.0119(7) 0.0277(9) 0.0226(8) -0.0018(7) 0.0028(6) -0.0014(7)
C15 0.0141(7) 0.0194(8) 0.0189(7) 0.0017(6) -0.0018(6) -0.0008(7)
C16 0.0313(10) 0.0331(11) 0.0233(9) -0.0013(8) 0.0064(7) -0.0078(9)
C17 0.0210(8) 0.0227(9) 0.0217(8) 0.0034(7) 0.0051(6) -0.0010(8)
C18 0.0334(11) 0.0253(10) 0.0400(11) -0.0010(8) 0.0030(9) -0.0093(9)
C19 0.0187(8) 0.0169(8) 0.0153(7) 0.0003(6) 0.0007(6) 0.0007(7)
C20 0.0156(8) 0.0164(8) 0.0140(7) -0.0004(6) -0.0014(6) -0.0013(6)
O1 0.0167(6) 0.0167(6) 0.0241(6) -0.0032(5) -0.0001(5) 0.0031(5)
O2 0.0176(6) 0.0110(5) 0.0208(5) 0.0008(4) -0.0007(4) 0.0021(5)
O3 0.0191(6) 0.0149(5) 0.0216(6) 0.0018(5) 0.0054(5) 0.0013(5)
O4 0.0170(5) 0.0170(5) 0.0151(5) -0.0002(5) -0.0042(4) 0.0054(5)
O5 0.0208(5) 0.0142(5) 0.0195(5) 0.0013(4) 0.0041(5) -0.0002(5)

loop_
_atom_type_symbol
_atom_type_description
_atom_type_scat_dispersion_real
_atom_type_scat_dispersion_imag
_atom_type_scat_source
C C 0.0181 0.0091 'International Tables Vol C Tables 4.2.6.8 and 6.1.1.4'
H H 0.0000 0.0000 'International Tables Vol C Tables 4.2.6.8 and 6.1.1.4'
O O 0.0492 0.0322 'International Tables Vol C Tables 4.2.6.8 and 6.1.1.4'

loop_
_geom_angle_atom_site_label_1
_geom_angle_atom_site_label_2
_geom_angle_atom_site_label_3
_geom_angle
O1 C1 C2 127.31(15)
O1 C1 O2 121.37(15)
O2 C1 C2 111.30(13)
C1 C2 C3 113.88(13)
C1 C2 C7 100.59(13)
C1 C2 C19 106.12(13)
C7 C2 C3 113.69(13)
C19 C2 C3 111.08(13)
C19 C2 C7 110.81(13)
C2 C3 H3A 109.4
C4 C3 H3A 109.4
C4 C3 C2 108.87(13)
O3 C3 H3A 109.4
O3 C3 C2 111.95(13)
O3 C3 C4 107.83(13)
H4A C4 H4B 107.6
C3 C4 H4A 108.6
C3 C4 H4B 108.6
C3 C4 C5 114.67(13)
C5 C4 H4A 108.6
C5 C4 H4B 108.6
H5A C5 H5B 107.7
C4 C5 H5A 108.8
C4 C5 H5B 108.8
C6 C5 H5A 108.8
C6 C5 H5B 108.8
C6 C5 C4 113.64(13)
C5 C6 C7 105.67(12)
C5 C6 C11 113.25(13)
C11 C6 C7 106.91(12)
C20 C6 C5 107.71(13)
C20 C6 C7 114.35(13)
C20 C6 C11 109.05(12)
C2 C7 C6 111.01(12)
C8 C7 C2 101.52(12)
C8 C7 C6 112.34(12)
O4 C7 C2 115.00(12)
O4 C7 C6 106.12(12)
O4 C7 C8 111.01(13)
C7 C8 H8 107.8
C9 C8 H8 107.8
C9 C8 C7 116.65(13)
O2 C8 H8 107.8
O2 C8 C7 103.49(12)
O2 C8 C9 112.95(13)
H9A C9 H9B 107.2
C8 C9 H9A 107.9
C8 C9 H9B 107.9
C8 C9 C10 117.51(13)
C10 C9 H9A 107.9
C10 C9 H9B 107.9
C9 C10 H10 108.1
C9 C10 C11 111.20(12)
C9 C10 C15 108.81(13)
C11 C10 H10 108.1
C11 C10 C15 112.41(13)
C15 C10 H10 108.1
C6 C11 H11 107.5
C10 C11 H11 107.5
C10 C11 C6 109.72(13)
C12 C11 H11 107.5
C12 C11 C6 113.87(13)
C12 C11 C10 110.41(13)
H12A C12 H12B 108.1
C11 C12 H12A 109.5
C11 C12 H12B 109.5
C13 C12 H12A 109.5
C13 C12 H12B 109.5
C13 C12 C11 110.66(13)
H13A C13 H13B 108.0
C12 C13 H13A 109.4
C12 C13 H13B 109.4
C14 C13 H13A 109.4
C14 C13 H13B 109.4
C14 C13 C12 111.22(15)
C13 C14 C15 114.20(15)
C16 C14 C13 121.94(17)
C16 C14 C15 123.85(17)
C10 C15 H15 107.5
C14 C15 H15 107.5
C14 C15 C10 111.07(13)
C17 C15 H15 107.5
C17 C15 C10 109.88(14)
C17 C15 C14 113.22(14)
H16A C16 H16B 120.0
C14 C16 H16A 120.0
C14 C16 H16B 120.0
C15 C17 H17 117.4
C18 C17 H17 117.4
C18 C17 C15 125.27(18)
H18A C18 H18B 120.0
C17 C18 H18A 120.0
C17 C18 H18B 120.0
H19A C19 H19B 109.5
H19A C19 H19C 109.5
H19B C19 H19C 109.5
C2 C19 H19A 109.5
C2 C19 H19B 109.5
C2 C19 H19C 109.5
H20A C20 H20B 109.5
H20A C20 H20C 109.5
H20B C20 H20C 109.5
C6 C20 H20A 109.5
C6 C20 H20B 109.5
C6 C20 H20C 109.5
C1 O2 C8 109.55(12)
C3 O3 H3 109.5
C7 O4 H4 109.5
H5C O5 H5D 104.5

loop_
_geom_bond_atom_site_label_1
_geom_bond_atom_site_label_2
_geom_bond_distance
C2 C1 1.517(2)
C3 H3A 0.9800
C3 C2 1.560(2)
C4 H4A 0.9700
C4 H4B 0.9700
C4 C3 1.527(2)
C4 C5 1.555(2)
C5 H5A 0.9700
C5 H5B 0.9700
C6 C5 1.554(2)
C6 C11 1.555(2)
C6 C20 1.549(2)
C7 C2 1.555(2)
C7 C6 1.559(2)
C7 C8 1.533(2)
C8 H8 0.9800
C8 C9 1.514(2)
C9 H9A 0.9700
C9 H9B 0.9700
C9 C10 1.539(2)
C10 H10 0.9800
C10 C15 1.553(2)
C11 H11 0.9800
C11 C10 1.548(2)
C12 H12A 0.9700
C12 H12B 0.9700
C12 C11 1.533(2)
C13 H13A 0.9700
C13 H13B 0.9700
C13 C12 1.532(2)
C13 C14 1.504(3)
C14 C15 1.519(2)
C14 C16 1.321(3)
C15 H15 0.9800
C16 H16A 0.9300
C16 H16B 0.9300
C17 H17 0.9300
C17 C15 1.506(2)
C17 C18 1.316(3)
C18 H18A 0.9300
C18 H18B 0.9300
C19 H19A 0.9600
C19 H19B 0.9600
C19 H19C 0.9600
C19 C2 1.543(2)
C20 H20A 0.9600
C20 H20B 0.9600
C20 H20C 0.9600
O1 C1 1.209(2)
O2 C1 1.346(2)
O2 C8 1.4763(19)
O3 H3 0.8200
O3 C3 1.4312(19)
O4 H4 0.8200
O4 C7 1.4113(19)
O5 H5C 0.9570
O5 H5D 0.9570

loop_
_geom_torsion_atom_site_label_1
_geom_torsion_atom_site_label_2
_geom_torsion_atom_site_label_3
_geom_torsion_atom_site_label_4
_geom_torsion
C1 O2 C8 C7 23.66(15)
C1 O2 C8 C9 150.71(13)
C2 C7 C6 C5 -68.25(16)
C2 C7 C6 C11 170.83(13)
C2 C7 C6 C20 50.03(17)
C2 C7 C8 C9 -159.94(13)
C2 C7 C8 O2 -35.26(14)
C3 C2 C1 O1 38.2(2)
C3 C2 C1 O2 -143.14(13)
C3 C4 C5 C6 25.36(19)
C4 C3 C2 C1 140.31(13)
C4 C3 C2 C7 25.87(18)
C4 C3 C2 C19 -99.94(15)
C5 C4 C3 C2 -58.32(17)
C5 C4 C3 O3 -179.98(13)
C5 C6 C11 C10 177.20(12)
C5 C6 C11 C12 52.89(18)
C6 C7 C2 C1 -86.12(15)
C6 C7 C2 C3 36.00(18)
C6 C7 C2 C19 161.96(13)
C6 C7 C8 C9 -41.30(18)
C6 C7 C8 O2 83.38(14)
C6 C11 C10 C9 57.27(16)
C6 C11 C10 C15 179.54(12)
C7 C2 C1 O1 160.24(16)
C7 C2 C1 O2 -21.14(15)
C7 C6 C5 C4 36.30(17)
C7 C6 C11 C10 -66.83(15)
C7 C6 C11 C12 168.86(13)
C7 C8 C9 C10 31.8(2)
C8 C7 C2 C1 33.46(14)
C8 C7 C2 C3 155.59(13)
C8 C7 C2 C19 -78.45(15)
C8 C7 C6 C5 178.85(12)
C8 C7 C6 C11 57.93(16)
C8 C7 C6 C20 -62.87(17)
C8 C9 C10 C11 -39.25(19)
C8 C9 C10 C15 -163.58(14)
C8 O2 C1 C2 -1.24(16)
C8 O2 C1 O1 177.47(14)
C9 C10 C15 C14 173.92(14)
C9 C10 C15 C17 -60.02(17)
C11 C6 C5 C4 153.00(13)
C11 C10 C15 C14 50.30(18)
C11 C10 C15 C17 176.36(13)
C12 C11 C10 C9 -176.43(13)
C12 C11 C10 C15 -54.16(17)
C12 C13 C14 C15 54.80(19)
C12 C13 C14 C16 -124.21(19)
C13 C12 C11 C6 -179.01(14)
C13 C12 C11 C10 57.05(18)
C13 C14 C15 C10 -50.94(19)
C13 C14 C15 C17 -175.13(15)
C14 C13 C12 C11 -57.21(18)
C16 C14 C15 C10 128.05(19)
C16 C14 C15 C17 3.9(3)
C18 C17 C15 C10 115.6(2)
C18 C17 C15 C14 -119.6(2)
C19 C2 C1 O1 -84.27(19)
C19 C2 C1 O2 94.35(15)
C20 C6 C5 C4 -86.33(16)
C20 C6 C11 C10 57.29(16)
C20 C6 C11 C12 -67.02(17)
O2 C8 C9 C10 -87.88(17)
O3 C3 C2 C1 -100.57(15)
O3 C3 C2 C7 144.99(13)
O3 C3 C2 C19 19.18(18)
O4 C7 C2 C1 153.39(13)
O4 C7 C2 C3 -84.48(16)
O4 C7 C2 C19 41.47(18)
O4 C7 C6 C5 57.37(15)
O4 C7 C6 C11 -63.56(15)
O4 C7 C6 C20 175.65(13)
O4 C7 C8 C9 77.35(16)
O4 C7 C8 O2 -157.97(11)
